data_7150254
loop_
_publ_author_name
'Amelichev, Stanislav A.'
'Konstantinova, Lidia S.'
'Lyssenko, Konstantin A.'
'Rakitin, Oleg A.'
'Rees, Charles W.'

_publ_section_title
;
 Direct synthesis of fused 1,2,3,4,5-pentathiepins.
;
_journal_issue 19
_journal_name_full 'Organic &amp; biomolecular chemistry'
_journal_page_first 3496
_journal_page_last 3501
_journal_paper_doi 10.1039/b508186f
_journal_volume 3
_journal_year 2005
_chemical_formula_moiety 'C5 H3 Cl2 N S5'
_chemical_formula_sum 'C5 H3 Cl2 N S5'
_chemical_formula_weight 308.28
_chemical_melting_point 441.6(15)
_chemical_name_common
;6,8-Dichloro-7-methyl-7H-(1,2,3,4,5)pentathiepino(6,7-
c)pyrrole
;
_chemical_name_systematic
;
6,8-Dichloro-7-methyl-7H-[1,2,3,4,5]pentathiepino[6,7-c]pyrrole
;
_space_group_IT_number 2
_symmetry_cell_setting triclinic
_symmetry_space_group_name_Hall '-P 1'
_symmetry_space_group_name_H-M 'P -1'
_atom_sites_solution_hydrogens difmap
_atom_sites_solution_primary direct
_atom_sites_solution_secondary difmap
_audit_creation_method SHELXL-97
_cell_angle_alpha 79.210(17)
_cell_angle_beta 87.892(17)
_cell_angle_gamma 84.473(16)
_cell_formula_units_Z 4
_cell_length_a 8.7805(17)
_cell_length_b 9.1484(19)
_cell_length_c 13.906(3)
_cell_measurement_reflns_used 48
_cell_measurement_temperature 298(2)
_cell_measurement_theta_max 14.20
_cell_measurement_theta_min 4.20
_cell_volume 1092.0(4)
_computing_cell_refinement 'Siemens P3/PC (Siemens, 1989)'
_computing_data_collection 'Siemens P3/PC (Siemens, 1989)'
_computing_data_reduction 'Siemens P3/PC (Siemens, 1989)'
_computing_molecular_graphics 'SHELXTL PLUS 5 (Sheldrick, 1998)'
_computing_publication_material 'SHELXTL PLUS 5 (Sheldrick, 1998)'
_computing_structure_refinement 'SHELXTL PLUS 5 (Sheldrick, 1998)'
_computing_structure_solution 'SHELXTL PLUS 5 (Sheldrick, 1998)'
_diffrn_ambient_temperature 298(2)
_diffrn_measured_fraction_theta_full 0.988
_diffrn_measured_fraction_theta_max 0.988
_diffrn_measurement_device_type 'Siemens P3/PC'
_diffrn_measurement_method '\q/2\q scans'
_diffrn_radiation_monochromator graphite
_diffrn_radiation_source 'fine-focus sealed tube'
_diffrn_radiation_type MoK\a
_diffrn_radiation_wavelength 0.71073
_diffrn_reflns_av_R_equivalents 0.0178
_diffrn_reflns_av_sigmaI/netI 0.0439
_diffrn_reflns_limit_h_max 11
_diffrn_reflns_limit_h_min 0
_diffrn_reflns_limit_k_max 11
_diffrn_reflns_limit_k_min -11
_diffrn_reflns_limit_l_max 17
_diffrn_reflns_limit_l_min -17
_diffrn_reflns_number 5037
_diffrn_reflns_theta_full 27.06
_diffrn_reflns_theta_max 27.06
_diffrn_reflns_theta_min 2.48
_diffrn_standards_decay_% 2
_diffrn_standards_interval_count 98
_diffrn_standards_number 2
_exptl_absorpt_coefficient_mu 1.500
_exptl_absorpt_correction_type none
_exptl_crystal_colour yellow
_exptl_crystal_density_diffrn 1.875
_exptl_crystal_density_method 'not measured'
_exptl_crystal_description prizm
_exptl_crystal_F_000 616
_exptl_crystal_size_max 0.28
_exptl_crystal_size_mid 0.20
_exptl_crystal_size_min 0.20
_refine_diff_density_max 0.427
_refine_diff_density_min -0.417
_refine_diff_density_rms 0.075
_refine_ls_extinction_method none
_refine_ls_goodness_of_fit_ref 1.002
_refine_ls_hydrogen_treatment constr
_refine_ls_matrix_type full
_refine_ls_number_parameters 237
_refine_ls_number_reflns 4741
_refine_ls_number_restraints 0
_refine_ls_restrained_S_all 1.002
_refine_ls_R_factor_all 0.0673
_refine_ls_R_factor_gt 0.0384
_refine_ls_shift/su_max 0.000
_refine_ls_shift/su_mean 0.000
_refine_ls_structure_factor_coef Fsqd
_refine_ls_weighting_details 'calc w=1/[\s^2^(Fo^2^)+(0.0587P)^2^] where P=(Fo^2^+2Fc^2^)/3'
_refine_ls_weighting_scheme calc
_refine_ls_wR_factor_gt 0.0968
_refine_ls_wR_factor_ref 0.1022
_reflns_number_gt 3411
_reflns_number_total 4741
_reflns_threshold_expression I>2\s(I)
_cod_data_source_file b508186f.txt
_cod_data_source_block ss
_cod_depositor_comments
;
The following automatic conversions were performed:
'_symmetry_cell_setting' value 'Triclinic' changed to 'triclinic'
according to '/home/adriana/struct/CIF-dictionaries/cif_core.dic'
dictionary named 'cif_core.dic' version 2.4.1 from 2010-06-29.

Automatic conversion script
Id: cif_fix_enum 1555 2011-01-17 13:19:09Z saulius 

The following automatic conversions were performed:

'_chemical_melting_point' value '167-170 deg C' was changed to
'441.6(15)' - it was converted from degrees Celsius(C) to Kelvins(K),
the average value was taken and precision was estimated.

Automatic conversion script
Id: cif_fix_values 1569 2011-02-09 13:29:24Z adriana 
;
_cod_database_code 7150254

loop_
_symmetry_equiv_pos_as_xyz
'x, y, z'
'-x, -y, -z'

loop_
_atom_site_label
_atom_site_type_symbol
_atom_site_fract_x
_atom_site_fract_y
_atom_site_fract_z
_atom_site_U_iso_or_equiv
_atom_site_adp_type
_atom_site_occupancy
_atom_site_symmetry_multiplicity
_atom_site_calc_flag
_atom_site_refinement_flags
_atom_site_disorder_assembly
_atom_site_disorder_group
S1 S -0.11715(11) 0.78991(9) 0.14316(6) 0.0565(2) Uani 1 1 d . . .
S2 S -0.16068(10) 0.56932(9) 0.17369(6) 0.0566(2) Uani 1 1 d . . .
S3 S -0.33355(9) 0.55702(10) 0.08049(7) 0.0623(2) Uani 1 1 d . . .
S4 S -0.22854(9) 0.55969(9) -0.05340(6) 0.0555(2) Uani 1 1 d . . .
S5 S -0.19832(8) 0.78102(9) -0.10580(5) 0.04865(19) Uani 1 1 d . . .
Cl1 Cl 0.26918(12) 0.81980(11) 0.14516(7) 0.0719(3) Uani 1 1 d . . .
Cl2 Cl 0.14741(10) 0.83438(10) -0.22966(5) 0.0611(2) Uani 1 1 d . . .
N1 N 0.2244(3) 0.8351(3) -0.04580(17) 0.0440(5) Uani 1 1 d . . .
C1 C 0.1609(3) 0.8197(3) 0.0459(2) 0.0448(6) Uani 1 1 d . . .
C2 C 0.0089(3) 0.8000(3) 0.04351(19) 0.0406(6) Uani 1 1 d . . .
C3 C -0.0237(3) 0.8011(3) -0.05705(19) 0.0384(6) Uani 1 1 d . . .
C4 C 0.1109(3) 0.8224(3) -0.10727(19) 0.0402(6) Uani 1 1 d . . .
C5 C 0.3839(3) 0.8612(4) -0.0741(3) 0.0626(9) Uani 1 1 d . . .
H5A H 0.4429 0.8538 -0.0163 0.094 Uiso 1 1 calc R . .
H5B H 0.3871 0.9592 -0.1133 0.094 Uiso 1 1 calc R . .
H5C H 0.4258 0.7877 -0.1112 0.094 Uiso 1 1 calc R . .
S1' S 0.70495(8) 0.32109(9) 0.46910(6) 0.0566(2) Uani 1 1 d . . .
S2' S 0.78294(9) 0.10031(10) 0.47823(6) 0.0568(2) Uani 1 1 d . . .
S3' S 0.78935(9) 0.01519(11) 0.62544(7) 0.0613(2) Uani 1 1 d . . .
S4' S 0.56497(10) -0.01458(10) 0.66422(6) 0.0592(2) Uani 1 1 d . . .
S5' S 0.46642(9) 0.19458(10) 0.67580(5) 0.0536(2) Uani 1 1 d . . .
Cl1' Cl 0.45528(12) 0.43161(11) 0.27682(6) 0.0730(3) Uani 1 1 d . . .
Cl2' Cl 0.10029(9) 0.25581(11) 0.58799(7) 0.0658(2) Uani 1 1 d . . .
N1' N 0.2629(3) 0.3548(3) 0.42628(18) 0.0467(6) Uani 1 1 d . . .
C1' C 0.4121(3) 0.3669(3) 0.3964(2) 0.0450(6) Uani 1 1 d . . .
C2' C 0.5071(3) 0.3180(3) 0.4735(2) 0.0419(6) Uani 1 1 d . . .
C3' C 0.4121(3) 0.2693(3) 0.5563(2) 0.0422(6) Uani 1 1 d . . .
C4' C 0.2645(3) 0.2930(3) 0.5243(2) 0.0437(6) Uani 1 1 d . . .
C5' C 0.1280(4) 0.3994(4) 0.3641(3) 0.0670(9) Uani 1 1 d . . .
H5'C H 0.1386 0.4956 0.3240 0.101 Uiso 1 1 calc R . .
H5'A H 0.0376 0.4047 0.4048 0.101 Uiso 1 1 calc R . .
H5'B H 0.1198 0.3272 0.3231 0.101 Uiso 1 1 calc R . .

loop_
_atom_site_aniso_label
_atom_site_aniso_U_11
_atom_site_aniso_U_22
_atom_site_aniso_U_33
_atom_site_aniso_U_23
_atom_site_aniso_U_13
_atom_site_aniso_U_12
S1 0.0757(5) 0.0503(4) 0.0445(4) -0.0143(3) 0.0158(4) -0.0068(4)
S2 0.0631(5) 0.0526(5) 0.0491(4) 0.0036(3) 0.0040(4) -0.0083(4)
S3 0.0455(4) 0.0656(5) 0.0704(5) 0.0038(4) 0.0059(4) -0.0132(4)
S4 0.0551(4) 0.0525(4) 0.0613(5) -0.0108(4) -0.0062(4) -0.0145(4)
S5 0.0402(4) 0.0538(4) 0.0481(4) 0.0027(3) -0.0103(3) -0.0048(3)
Cl1 0.0879(6) 0.0711(6) 0.0606(5) -0.0116(4) -0.0344(4) -0.0164(5)
Cl2 0.0664(5) 0.0770(6) 0.0393(4) -0.0069(4) 0.0088(3) -0.0140(4)
N1 0.0406(12) 0.0410(13) 0.0501(13) -0.0057(10) -0.0055(10) -0.0065(10)
C1 0.0530(16) 0.0402(15) 0.0427(15) -0.0078(12) -0.0134(12) -0.0067(12)
C2 0.0517(15) 0.0340(13) 0.0360(13) -0.0060(10) -0.0020(11) -0.0038(11)
C3 0.0374(13) 0.0350(13) 0.0415(14) -0.0039(11) -0.0032(11) -0.0014(11)
C4 0.0420(14) 0.0412(14) 0.0363(13) -0.0043(11) -0.0020(11) -0.0029(11)
C5 0.0398(16) 0.063(2) 0.083(2) -0.0058(18) -0.0024(16) -0.0097(15)
S1' 0.0407(4) 0.0567(5) 0.0740(5) -0.0115(4) 0.0034(4) -0.0148(3)
S2' 0.0461(4) 0.0675(5) 0.0597(5) -0.0232(4) -0.0017(3) 0.0030(4)
S3' 0.0509(4) 0.0697(5) 0.0633(5) -0.0155(4) -0.0179(4) 0.0080(4)
S4' 0.0614(5) 0.0550(5) 0.0576(5) 0.0006(4) -0.0093(4) -0.0052(4)
S5' 0.0532(4) 0.0711(5) 0.0382(4) -0.0172(3) -0.0053(3) 0.0006(4)
Cl1' 0.0885(6) 0.0718(6) 0.0505(5) 0.0083(4) 0.0036(4) -0.0065(5)
Cl2' 0.0405(4) 0.0886(6) 0.0701(5) -0.0223(5) 0.0102(4) -0.0039(4)
N1' 0.0457(13) 0.0445(13) 0.0502(14) -0.0116(11) -0.0087(11) 0.0034(10)
C1' 0.0505(16) 0.0390(15) 0.0439(15) -0.0054(12) 0.0010(12) -0.0022(12)
C2' 0.0391(13) 0.0384(14) 0.0494(16) -0.0098(12) 0.0000(12) -0.0057(11)
C3' 0.0414(14) 0.0432(15) 0.0444(15) -0.0149(12) -0.0041(11) -0.0023(12)
C4' 0.0389(14) 0.0463(16) 0.0479(15) -0.0158(12) 0.0017(12) -0.0011(12)
C5' 0.059(2) 0.073(2) 0.066(2) -0.0134(18) -0.0219(17) 0.0167(17)

loop_
_atom_type_symbol
_atom_type_description
_atom_type_scat_dispersion_real
_atom_type_scat_dispersion_imag
_atom_type_scat_source
C C 0.0033 0.0016 'International Tables Vol C Tables 4.2.6.8 and 6.1.1.4'
H H 0.0000 0.0000 'International Tables Vol C Tables 4.2.6.8 and 6.1.1.4'
N N 0.0061 0.0033 'International Tables Vol C Tables 4.2.6.8 and 6.1.1.4'
S S 0.1246 0.1234 'International Tables Vol C Tables 4.2.6.8 and 6.1.1.4'
Cl Cl 0.1484 0.1585 'International Tables Vol C Tables 4.2.6.8 and 6.1.1.4'

loop_
_geom_angle_atom_site_label_1
_geom_angle_atom_site_label_2
_geom_angle_atom_site_label_3
_geom_angle
_geom_angle_site_symmetry_1
_geom_angle_site_symmetry_3
_geom_angle_publ_flag
C2 S1 S2 103.78(10) . . ?
S1 S2 S3 104.14(5) . . ?
S4 S3 S2 105.04(5) . . ?
S3 S4 S5 104.86(5) . . ?
C3 S5 S4 102.69(9) . . ?
C1 N1 C4 106.7(2) . . ?
C1 N1 C5 127.1(2) . . ?
C4 N1 C5 126.2(2) . . ?
N1 C1 C2 110.5(2) . . ?
N1 C1 Cl1 121.1(2) . . ?
C2 C1 Cl1 128.4(2) . . ?
C1 C2 C3 106.2(2) . . ?
C1 C2 S1 125.2(2) . . ?
C3 C2 S1 128.5(2) . . ?
C4 C3 C2 105.7(2) . . ?
C4 C3 S5 126.7(2) . . ?
C2 C3 S5 127.5(2) . . ?
C3 C4 N1 110.9(2) . . ?
C3 C4 Cl2 128.6(2) . . ?
N1 C4 Cl2 120.5(2) . . ?
C2' S1' S2' 103.29(10) . . ?
S3' S2' S1' 104.72(5) . . ?
S2' S3' S4' 104.04(5) . . ?
S3' S4' S5' 104.91(5) . . ?
C3' S5' S4' 102.67(10) . . ?
C1' N1' C4' 106.8(2) . . ?
C1' N1' C5' 126.0(3) . . ?
C4' N1' C5' 127.2(3) . . ?
C2' C1' N1' 110.3(2) . . ?
C2' C1' Cl1' 129.6(2) . . ?
N1' C1' Cl1' 120.1(2) . . ?
C1' C2' C3' 106.6(2) . . ?
C1' C2' S1' 125.5(2) . . ?
C3' C2' S1' 127.9(2) . . ?
C4' C3' C2' 106.4(2) . . ?
C4' C3' S5' 125.2(2) . . ?
C2' C3' S5' 128.4(2) . . ?
C3' C4' N1' 109.8(2) . . ?
C3' C4' Cl2' 129.0(2) . . ?
N1' C4' Cl2' 121.2(2) . . ?

loop_
_geom_bond_atom_site_label_1
_geom_bond_atom_site_label_2
_geom_bond_distance
_geom_bond_site_symmetry_2
_geom_bond_publ_flag
S1 C2 1.736(3) . ?
S1 S2 2.0530(12) . ?
S2 S3 2.0564(13) . ?
S3 S4 2.0440(13) . ?
S4 S5 2.0587(12) . ?
S5 C3 1.738(3) . ?
Cl1 C1 1.705(3) . ?
Cl2 C4 1.705(3) . ?
N1 C1 1.361(4) . ?
N1 C4 1.363(3) . ?
N1 C5 1.470(4) . ?
C1 C2 1.366(4) . ?
C2 C3 1.436(4) . ?
C3 C4 1.362(4) . ?
S1' C2' 1.739(3) . ?
S1' S2' 2.0514(13) . ?
S2' S3' 2.0501(13) . ?
S3' S4' 2.0536(13) . ?
S4' S5' 2.0548(13) . ?
S5' C3' 1.740(3) . ?
Cl1' C1' 1.700(3) . ?
Cl2' C4' 1.693(3) . ?
N1' C1' 1.368(4) . ?
N1' C4' 1.374(4) . ?
N1' C5' 1.472(4) . ?
C1' C2' 1.363(4) . ?
C2' C3' 1.425(4) . ?
C3' C4' 1.370(4) . ?

loop_
_cod_related_entry_id
_cod_related_entry_database
_cod_related_entry_code
1 ChemSpider 359787
